data_4067348
loop_
_publ_author_name
'Huang, Yu-Hao'
'Huang, Wen-Wu'
'Lin, Ying-Chih'
'Huang, Shou-Ling'

_publ_section_title
;
 Carbon&#x2212;Carbon Bond Formation between Furyl and Triphenylphosphine
 Ligands in Ruthenium Complexes
;
_journal_issue 1
_journal_name_full Organometallics
_journal_page_first 38
_journal_paper_doi 10.1021/om900882c
_journal_volume 29
_journal_year 2010
_chemical_formula_moiety 'C73 H77 O5 P2 Ru2'
_chemical_formula_sum 'C73 H77 O5 P2 Ru2'
_chemical_formula_weight 1298.43
_chemical_name_systematic
;
 ?
;
_space_group_IT_number 4
_symmetry_cell_setting monoclinic
_symmetry_space_group_name_Hall 'P 2yb'
_symmetry_space_group_name_H-M 'P 1 21 1'
_atom_sites_solution_hydrogens geom
_atom_sites_solution_primary direct
_atom_sites_solution_secondary difmap
_audit_creation_method SHELXL-97
_cell_angle_alpha 90.00
_cell_angle_beta 111.4360(10)
_cell_angle_gamma 90.00
_cell_formula_units_Z 2
_cell_length_a 10.44690(10)
_cell_length_b 26.1761(4)
_cell_length_c 12.5727(2)
_cell_measurement_reflns_used 28472
_cell_measurement_temperature 200(2)
_cell_measurement_theta_max 25.028
_cell_measurement_theta_min 2.037
_cell_volume 3200.29(8)
_computing_cell_refinement 'HKL Scalepack (Otwinowski & Minor 1997)'
_computing_data_collection 'Collect (Nonius BV, 1997-2000)'
_computing_data_reduction 'HKL Denzo and Scalepack (Otwinowski & Minor 19'
_computing_molecular_graphics 'Ortep-3 for Windows (Farrugia, 1997)'
_computing_publication_material 'WinGX publication routines (Farrugia, 1999)'
_computing_structure_refinement 'SHELXL-97 (Sheldrick, 1997)'
_computing_structure_solution 'SHELXS-86 (Sheldrick, 1986)'
_diffrn_ambient_temperature 200(2)
_diffrn_detector_area_resol_mean 9
_diffrn_measured_fraction_theta_full 0.999
_diffrn_measured_fraction_theta_max 0.999
_diffrn_measurement_device_type KappaCCD
_diffrn_measurement_method 'CCD rotation images, thick slices'
_diffrn_radiation_monochromator graphite
_diffrn_radiation_source 'fine-focus sealed tube'
_diffrn_radiation_type MoK\a
_diffrn_radiation_wavelength 0.71073
_diffrn_reflns_av_R_equivalents 0.0695
_diffrn_reflns_av_sigmaI/netI 0.0729
_diffrn_reflns_limit_h_max 12
_diffrn_reflns_limit_h_min -12
_diffrn_reflns_limit_k_max 31
_diffrn_reflns_limit_k_min -25
_diffrn_reflns_limit_l_max 14
_diffrn_reflns_limit_l_min -14
_diffrn_reflns_number 28555
_diffrn_reflns_theta_full 25.02
_diffrn_reflns_theta_max 25.02
_diffrn_reflns_theta_min 2.09
_exptl_absorpt_coefficient_mu 0.572
_exptl_absorpt_correction_T_max 0.9589
_exptl_absorpt_correction_T_min 0.8466
_exptl_absorpt_correction_type multi-scan
_exptl_absorpt_process_details
;
 ?
;
_exptl_crystal_colour yellow
_exptl_crystal_density_diffrn 1.347
_exptl_crystal_density_method 'not measured'
_exptl_crystal_description prism
_exptl_crystal_F_000 1346
_exptl_crystal_size_max 0.32
_exptl_crystal_size_mid 0.2
_exptl_crystal_size_min 0.07
_refine_diff_density_max 0.980
_refine_diff_density_min -0.912
_refine_diff_density_rms 0.176
_refine_ls_abs_structure_details 'Flack H D (1983), Acta Cryst. A39, 876-881'
_refine_ls_abs_structure_Flack 0.31(5)
_refine_ls_extinction_method none
_refine_ls_goodness_of_fit_ref 1.098
_refine_ls_hydrogen_treatment fixed
_refine_ls_matrix_type full
_refine_ls_number_parameters 726
_refine_ls_number_reflns 9755
_refine_ls_number_restraints 0
_refine_ls_restrained_S_all 1.098
_refine_ls_R_factor_all 0.0827
_refine_ls_R_factor_gt 0.0570
_refine_ls_shift/su_max 0.093
_refine_ls_shift/su_mean 0.003
_refine_ls_structure_factor_coef Fsqd
_refine_ls_weighting_details 'calc w=1/[\s^2^(Fo^2^)+(0.0883P)^2^+2.1009P] where P=(Fo^2^+2Fc^2^)/3'
_refine_ls_weighting_scheme calc
_refine_ls_wR_factor_gt 0.1354
_refine_ls_wR_factor_ref 0.1625
_reflns_number_gt 7851
_reflns_number_total 9755
_reflns_threshold_expression >2sigma(I)
_cod_data_source_file om900882c_si_002.cif
_cod_data_source_block 9031
_cod_original_sg_symbol_H-M 'P 21'
_cod_database_code 4067348

loop_
_symmetry_equiv_pos_as_xyz
'x, y, z'
'-x, y+1/2, -z'

loop_
_atom_site_label
_atom_site_type_symbol
_atom_site_fract_x
_atom_site_fract_y
_atom_site_fract_z
_atom_site_U_iso_or_equiv
_atom_site_adp_type
_atom_site_occupancy
_atom_site_symmetry_multiplicity
_atom_site_calc_flag
_atom_site_refinement_flags
_atom_site_disorder_assembly
_atom_site_disorder_group
Ru1 Ru 0.44791(6) 0.1045(5) 0.36662(5) 0.03288(17) Uani 1 1 d . . .
Ru2 Ru 0.27685(7) 0.3673(5) 0.61528(6) 0.0426(2) Uani 1 1 d . . .
P1 P 0.6276(2) 0.1187(5) 0.53157(18) 0.0352(5) Uani 1 1 d . . .
P2 P 0.0988(3) 0.3547(5) 0.4499(2) 0.0404(6) Uani 1 1 d . . .
O1 O 0.4947(7) 0.0842(6) 0.1022(6) 0.0575(18) Uani 1 1 d . . .
O2 O 0.7199(7) 0.0940(6) 0.2036(5) 0.063(2) Uani 1 1 d . B .
O3 O 0.2216(9) 0.3826(6) 0.8784(6) 0.080(3) Uani 1 1 d . . .
O4 O -0.0025(8) 0.3690(6) 0.7771(6) 0.076(2) Uani 1 1 d . D .
O5 O 0.2531(13) 0.0322(7) 0.9767(9) 0.126(4) Uani 1 1 d . . .
C1 C 0.7943(9) 0.0871(6) 0.5666(7) 0.040(2) Uani 1 1 d . . .
C2 C 0.8283(10) 0.0641(6) 0.4831(8) 0.040(2) Uani 1 1 d . . .
H2 H 0.7634 0.0638 0.4069 0.048 Uiso 1 1 calc R . .
C3 C 0.9562(11) 0.0413(6) 0.5072(10) 0.055(3) Uani 1 1 d . . .
H3 H 0.9779 0.0256 0.4478 0.066 Uiso 1 1 calc R . .
C4 C 1.0508(12) 0.0415(7) 0.6170(11) 0.061(3) Uani 1 1 d . . .
H4 H 1.1396 0.0273 0.6332 0.073 Uiso 1 1 calc R . .
C5 C 1.0156(11) 0.0628(7) 0.7046(11) 0.070(3) Uani 1 1 d . . .
H5 H 1.0787 0.0610 0.7814 0.084 Uiso 1 1 calc R . .
C6 C 0.8903(11) 0.0862(7) 0.6803(9) 0.060(3) Uani 1 1 d . . .
H6 H 0.8683 0.1017 0.7398 0.072 Uiso 1 1 calc R . .
C7 C 0.5822(8) 0.1058(7) 0.6547(6) 0.043(2) Uani 1 1 d . . .
C8 C 0.5991(12) 0.0574(7) 0.7033(9) 0.053(3) Uani 1 1 d . . .
H8 H 0.6482 0.0323 0.6791 0.063 Uiso 1 1 calc R . .
C9 C 0.5457(15) 0.0449(7) 0.7867(9) 0.076(4) Uani 1 1 d . . .
H9 H 0.5582 0.0117 0.8198 0.091 Uiso 1 1 calc R . .
C10 C 0.4732(14) 0.0826(8) 0.8203(10) 0.076(4) Uani 1 1 d . . .
H10 H 0.4342 0.0748 0.8758 0.092 Uiso 1 1 calc R . .
C11 C 0.4582(13) 0.1301(7) 0.7741(9) 0.069(3) Uani 1 1 d . . .
H11 H 0.4092 0.1553 0.7984 0.083 Uiso 1 1 calc R . .
C12 C 0.5135(11) 0.1431(6) 0.6909(8) 0.052(2) Uani 1 1 d . . .
H12 H 0.5039 0.1767 0.6604 0.062 Uiso 1 1 calc R . .
C13 C 0.6646(10) 0.1867(6) 0.5382(8) 0.042(2) Uani 1 1 d . . .
C14 C 0.7750(10) 0.2120(7) 0.6152(8) 0.050(3) Uani 1 1 d . . .
H14 H 0.8448 0.1930 0.6714 0.061 Uiso 1 1 calc R . .
C15 C 0.7864(12) 0.2635(7) 0.6127(10) 0.064(4) Uani 1 1 d . . .
H15 H 0.8616 0.2805 0.6682 0.077 Uiso 1 1 calc R . .
C16 C 0.6872(13) 0.2911(7) 0.5285(10) 0.062(3) Uani 1 1 d . . .
H16 H 0.6951 0.3272 0.5260 0.075 Uiso 1 1 calc R . .
C17 C 0.5775(12) 0.2668(6) 0.4482(11) 0.062(3) Uani 1 1 d . . .
H17 H 0.5106 0.2863 0.3907 0.074 Uiso 1 1 calc R . .
C18 C 0.5633(9) 0.2140(6) 0.4503(8) 0.041(2) Uani 1 1 d . . .
C19 C 0.4446(9) 0.1872(6) 0.3622(7) 0.038(2) Uani 1 1 d . . .
H19 H 0.3530 0.2022 0.3527 0.045 Uiso 1 1 calc R . .
C20 C 0.4505(9) 0.1659(6) 0.2602(8) 0.040(2) Uani 1 1 d . . .
C21 C 0.3352(11) 0.1710(6) 0.1446(9) 0.052(3) Uani 1 1 d . . .
H21 H 0.3429 0.1506 0.0847 0.062 Uiso 1 1 calc R . .
C22 C 0.2272(10) 0.2001(7) 0.1180(9) 0.055(3) Uani 1 1 d . . .
H22 H 0.2185 0.2207 0.1771 0.066 Uiso 1 1 calc R . .
C23 C 0.1139(11) 0.2040(7) 0.0012(9) 0.059(3) Uani 1 1 d . . .
C24 C -0.0111(14) 0.1810(8) 0.0121(13) 0.097(4) Uani 1 1 d . . .
H24A H -0.0349 0.1998 0.0697 0.145 Uiso 1 1 calc R . .
H24B H 0.0071 0.1452 0.0354 0.145 Uiso 1 1 calc R . .
H24C H -0.0878 0.1829 -0.0616 0.145 Uiso 1 1 calc R . .
C25 C 0.0917(14) 0.2611(7) -0.0284(10) 0.081(4) Uani 1 1 d . . .
H25A H 0.0739 0.2791 0.0331 0.121 Uiso 1 1 calc R . .
H25B H 0.0129 0.2653 -0.1000 0.121 Uiso 1 1 calc R . .
H25C H 0.1742 0.2752 -0.0370 0.121 Uiso 1 1 calc R . .
C26 C 0.1418(18) 0.1735(8) -0.0843(12) 0.107(4) Uani 1 1 d . . .
H26 H 0.1598 0.1384 -0.0661 0.128 Uiso 1 1 calc R . .
C27 C 0.1451(19) 0.1861(10) -0.173(2) 0.132(4) Uani 1 1 d . . .
H27A H 0.1280 0.2207 -0.1965 0.158 Uiso 1 1 calc R . .
H27B H 0.1649 0.1617 -0.2205 0.158 Uiso 1 1 calc R . .
C28 C 0.5732(10) 0.1359(6) 0.2754(7) 0.040(2) Uani 1 1 d . . .
H28 H 0.6609 0.1523 0.3259 0.048 Uiso 1 1 calc R . .
C29 C 0.5870(10) 0.1043(7) 0.1854(7) 0.050(2) Uani 1 1 d . . .
C30 C 0.7454(15) 0.0614(9) 0.1197(12) 0.107(6) Uani 1 1 d . . .
H30A H 0.6860 0.0715 0.0413 0.128 Uiso 1 1 calc R A 1
H30B H 0.7264 0.0252 0.1318 0.128 Uiso 1 1 calc R A 1
C31 C 0.887(5) 0.0680(19) 0.136(4) 0.147(16) Uiso 0.50 1 d P B 1
H31A H 0.9096 0.0466 0.0817 0.220 Uiso 0.50 1 calc PR B 1
H31B H 0.9439 0.0581 0.2143 0.220 Uiso 0.50 1 calc PR B 1
H31C H 0.9037 0.1040 0.1238 0.220 Uiso 0.50 1 calc PR B 1
C31A C 0.879(3) 0.0385(13) 0.162(3) 0.085(8) Uiso 0.50 1 d P B 2
H31D H 0.8915 0.0173 0.1026 0.127 Uiso 0.50 1 calc PR B 2
H31E H 0.8883 0.0172 0.2289 0.127 Uiso 0.50 1 calc PR B 2
H31F H 0.9494 0.0654 0.1848 0.127 Uiso 0.50 1 calc PR B 2
C32 C 0.2679(9) 0.0628(6) 0.2446(9) 0.047(2) Uani 1 1 d . . .
H32 H 0.2249 0.0697 0.1607 0.056 Uiso 1 1 calc R . .
C33 C 0.3697(11) 0.0260(6) 0.2957(9) 0.048(2) Uani 1 1 d . . .
H33 H 0.4123 0.0023 0.2556 0.058 Uiso 1 1 calc R . .
C34 C 0.3979(11) 0.0280(6) 0.4150(9) 0.053(3) Uani 1 1 d . . .
H34 H 0.4632 0.0051 0.4736 0.063 Uiso 1 1 calc R . .
C35 C 0.3088(10) 0.0660(6) 0.4370(10) 0.050(3) Uani 1 1 d . . .
H35 H 0.2993 0.0732 0.5119 0.060 Uiso 1 1 calc R . .
C36 C 0.2312(9) 0.0873(6) 0.3311(8) 0.049(2) Uani 1 1 d . . .
H36 H 0.1564 0.1132 0.3172 0.059 Uiso 1 1 calc R . .
C37 C -0.0678(10) 0.3851(6) 0.4207(8) 0.042(2) Uani 1 1 d . . .
C38 C -0.0899(11) 0.4106(6) 0.5108(8) 0.044(2) Uani 1 1 d . . .
H38 H -0.0193 0.4118 0.5844 0.053 Uiso 1 1 calc R . .
C39 C -0.2166(11) 0.4343(7) 0.4913(9) 0.052(3) Uani 1 1 d . . .
H39 H -0.2308 0.4519 0.5522 0.062 Uiso 1 1 calc R . .
C40 C -0.3197(12) 0.4327(7) 0.3871(11) 0.061(3) Uani 1 1 d . . .
H40 H -0.4051 0.4489 0.3757 0.074 Uiso 1 1 calc R . .
C41 C -0.2998(11) 0.4074(7) 0.2973(10) 0.057(3) Uani 1 1 d . . .
H41 H -0.3711 0.4062 0.2240 0.069 Uiso 1 1 calc R . .
C42 C -0.1730(11) 0.3835(7) 0.3163(9) 0.060(3) Uani 1 1 d . . .
H42 H -0.1597 0.3658 0.2552 0.072 Uiso 1 1 calc R . .
C43 C 0.1380(9) 0.3719(6) 0.3241(8) 0.046(2) Uani 1 1 d . . .
C44 C 0.1118(13) 0.4204(7) 0.2759(9) 0.060(3) Uani 1 1 d . . .
H44 H 0.0588 0.4436 0.3009 0.072 Uiso 1 1 calc R . .
C45 C 0.1606(14) 0.4356(8) 0.1928(9) 0.076(4) Uani 1 1 d . . .
H45 H 0.1433 0.4692 0.1624 0.092 Uiso 1 1 calc R . .
C46 C 0.2327(16) 0.4026(8) 0.1551(11) 0.085(4) Uani 1 1 d . . .
H46 H 0.2661 0.4134 0.0978 0.102 Uiso 1 1 calc R . .
C47 C 0.2592(13) 0.3547(8) 0.1960(11) 0.086(4) Uani 1 1 d . . .
H47 H 0.3096 0.3319 0.1673 0.103 Uiso 1 1 calc R . .
C48 C 0.2105(11) 0.3383(7) 0.2836(9) 0.063(3) Uani 1 1 d . . .
H48 H 0.2282 0.3045 0.3131 0.075 Uiso 1 1 calc R . .
C49 C 0.0646(10) 0.2855(6) 0.4422(9) 0.045(2) Uani 1 1 d . . .
C50 C -0.0447(10) 0.2608(7) 0.3598(9) 0.055(3) Uani 1 1 d . . .
H50 H -0.1104 0.2799 0.3005 0.066 Uiso 1 1 calc R . .
C51 C -0.0572(12) 0.2088(7) 0.3643(9) 0.057(3) Uani 1 1 d . . .
H51 H -0.1344 0.1921 0.3104 0.068 Uiso 1 1 calc R . .
C52 C 0.0402(12) 0.1811(7) 0.4456(11) 0.060(3) Uani 1 1 d . . .
H52 H 0.0327 0.1449 0.4470 0.072 Uiso 1 1 calc R . .
C53 C 0.1513(12) 0.2060(7) 0.5270(9) 0.055(3) Uani 1 1 d . . .
H53 H 0.2195 0.1864 0.5834 0.066 Uiso 1 1 calc R . .
C54 C 0.1639(10) 0.2586(6) 0.5271(9) 0.044(2) Uani 1 1 d . . .
C55 C 0.2851(11) 0.2845(7) 0.6136(10) 0.049(3) Uani 1 1 d . . .
H55 H 0.3768 0.2696 0.6232 0.059 Uiso 1 1 calc R . .
C56 C 0.2720(12) 0.3052(7) 0.7208(9) 0.058(3) Uani 1 1 d . . .
C57 C 0.3813(11) 0.2996(6) 0.8346(9) 0.054(3) Uani 1 1 d . . .
H57 H 0.3686 0.3190 0.8939 0.065 Uiso 1 1 calc R . .
C58 C 0.4900(13) 0.2727(7) 0.8647(10) 0.069(3) Uani 1 1 d . . .
H58 H 0.5036 0.2529 0.8063 0.083 Uiso 1 1 calc R . .
C59 C 0.6000(13) 0.2683(7) 0.9824(10) 0.071(3) Uani 1 1 d . . .
C60 C 0.7385(16) 0.2998(11) 0.9826(16) 0.167(10) Uani 1 1 d . . .
H60A H 0.7756 0.2830 0.9304 0.251 Uiso 1 1 calc R . .
H60B H 0.8083 0.2999 1.0600 0.251 Uiso 1 1 calc R . .
H60C H 0.7131 0.3350 0.9574 0.251 Uiso 1 1 calc R . .
C61 C 0.6290(13) 0.2124(7) 1.0162(11) 0.085(4) Uani 1 1 d . . .
H61A H 0.6508 0.1942 0.9568 0.127 Uiso 1 1 calc R . .
H61B H 0.5478 0.1970 1.0246 0.127 Uiso 1 1 calc R . .
H61C H 0.7072 0.2100 1.0888 0.127 Uiso 1 1 calc R . .
C62 C 0.5633 0.2983 1.0621 0.107(4) Uani 1 1 d . . .
H62 H 0.5317 0.3321 1.0397 0.128 Uiso 1 1 calc R . .
C63 C 0.5689(18) 0.2846(9) 1.1543(17) 0.132(4) Uani 1 1 d . . .
H63A H 0.5998 0.2511 1.1801 0.158 Uiso 1 1 calc R . .
H63B H 0.5424 0.3071 1.2017 0.158 Uiso 1 1 calc R . .
C64 C 0.1508(10) 0.3328(6) 0.7053(9) 0.047(2) Uani 1 1 d . . .
H64 H 0.0660 0.3155 0.6526 0.057 Uiso 1 1 calc R . .
C65 C 0.1268(13) 0.3635(7) 0.7940(8) 0.060(3) Uani 1 1 d . . .
C66 C -0.0352(18) 0.3979(8) 0.8624(13) 0.108(6) Uani 1 1 d . . .
H66 H -0.0439 0.3818 0.9271 0.129 Uiso 1 1 calc R C 5
C67A C -0.052(4) 0.4474(16) 0.846(3) 0.104(12) Uiso 0.40 1 d P D 5
H67A H -0.0730 0.4627 0.9091 0.156 Uiso 0.40 1 calc PR D 5
H67B H -0.1282 0.4539 0.7738 0.156 Uiso 0.40 1 calc PR D 5
H67C H 0.0325 0.4626 0.8433 0.156 Uiso 0.40 1 calc PR D 5
C67 C -0.152(3) 0.4226(13) 0.820(2) 0.100(8) Uiso 0.60 1 d P D 6
H67D H -0.1684 0.4414 0.8816 0.150 Uiso 0.60 1 calc PR D 6
H67E H -0.2270 0.3981 0.7861 0.150 Uiso 0.60 1 calc PR D 6
H67F H -0.1485 0.4466 0.7617 0.150 Uiso 0.60 1 calc PR D 6
C68 C 0.4952(12) 0.3862(7) 0.6678(13) 0.079(4) Uani 1 1 d . . .
H68 H 0.5728 0.3611 0.6886 0.095 Uiso 1 1 calc R . .
C69 C 0.4263(14) 0.4075(7) 0.5579(12) 0.072(4) Uani 1 1 d . . .
H69 H 0.4458 0.3993 0.4876 0.087 Uiso 1 1 calc R . .
C70 C 0.3292(12) 0.4435(6) 0.5649(11) 0.057(3) Uani 1 1 d . . .
H70 H 0.2686 0.4655 0.5013 0.068 Uiso 1 1 calc R . .
C71 C 0.3418(13) 0.4455(7) 0.6820(10) 0.062(3) Uani 1 1 d . . .
H71 H 0.2914 0.4691 0.7157 0.074 Uiso 1 1 calc R . .
C72 C 0.4466(13) 0.4102(7) 0.7429(12) 0.077(4) Uani 1 1 d . . .
H72 H 0.4814 0.4045 0.8274 0.092 Uiso 1 1 calc R . .
C73 C 0.285(2) -0.0164(9) 0.9604(17) 0.151(8) Uani 1 1 d . . .
H73A H 0.3732 -0.0256 1.0193 0.227 Uiso 1 1 calc R . .
H73B H 0.2913 -0.0195 0.8848 0.227 Uiso 1 1 calc R . .
H73C H 0.2130 -0.0393 0.9651 0.227 Uiso 1 1 calc R . .

loop_
_atom_site_aniso_label
_atom_site_aniso_U_11
_atom_site_aniso_U_22
_atom_site_aniso_U_33
_atom_site_aniso_U_23
_atom_site_aniso_U_13
_atom_site_aniso_U_12
Ru1 0.0316(3) 0.0316(4) 0.0331(3) -0.0010(3) 0.0091(3) -0.0015(3)
Ru2 0.0395(4) 0.0308(4) 0.0519(4) 0.0009(3) 0.0100(3) 0.0000(3)
P1 0.0343(12) 0.0358(14) 0.0312(11) 0.0000(9) 0.0068(10) 0.0011(9)
P2 0.0422(13) 0.0320(14) 0.0455(13) -0.0002(10) 0.0142(11) 0.0035(10)
O1 0.057(4) 0.069(5) 0.042(4) -0.003(3) 0.013(4) 0.005(4)
O2 0.049(4) 0.092(6) 0.049(4) -0.004(4) 0.018(3) 0.002(4)
O3 0.102(6) 0.085(7) 0.044(4) -0.018(4) 0.016(4) -0.010(5)
O4 0.073(5) 0.096(6) 0.062(4) 0.011(5) 0.028(4) 0.031(5)
O5 0.135(11) 0.155(12) 0.081(7) -0.011(7) 0.031(7) -0.002(9)
C1 0.039(5) 0.033(5) 0.041(5) 0.003(4) 0.005(4) 0.000(4)
C2 0.050(6) 0.031(5) 0.037(5) 0.002(4) 0.012(5) 0.003(4)
C3 0.050(7) 0.038(6) 0.072(7) -0.003(5) 0.017(6) 0.013(5)
C4 0.046(6) 0.039(6) 0.089(9) -0.002(6) 0.013(6) 0.009(5)
C5 0.045(6) 0.061(7) 0.074(8) -0.022(6) -0.012(6) 0.010(5)
C6 0.051(6) 0.059(7) 0.054(6) -0.017(5) -0.001(5) 0.007(5)
C7 0.040(5) 0.051(5) 0.033(4) -0.011(5) 0.007(4) -0.003(5)
C8 0.058(7) 0.057(7) 0.038(6) 0.004(5) 0.010(5) 0.002(6)
C9 0.115(11) 0.065(8) 0.048(7) 0.017(6) 0.030(7) -0.008(8)
C10 0.084(9) 0.101(10) 0.055(7) 0.000(7) 0.039(7) -0.013(8)
C11 0.074(8) 0.079(9) 0.056(7) -0.012(6) 0.026(6) -0.005(7)
C12 0.055(6) 0.058(7) 0.041(5) -0.007(5) 0.017(5) 0.012(5)
C13 0.046(6) 0.038(6) 0.043(5) 0.004(4) 0.016(5) 0.003(5)
C14 0.051(7) 0.058(8) 0.039(6) -0.005(4) 0.012(5) -0.005(5)
C15 0.059(8) 0.059(9) 0.064(8) -0.025(6) 0.012(7) -0.032(6)
C16 0.081(9) 0.035(6) 0.068(8) -0.011(6) 0.023(7) -0.010(6)
C17 0.064(8) 0.028(6) 0.086(9) -0.004(5) 0.019(7) 0.001(5)
C18 0.036(5) 0.036(5) 0.048(6) -0.004(4) 0.011(5) 0.000(4)
C19 0.040(6) 0.031(6) 0.042(6) 0.003(4) 0.014(5) 0.002(4)
C20 0.041(5) 0.029(5) 0.047(5) 0.007(4) 0.013(5) -0.005(4)
C21 0.053(6) 0.052(6) 0.045(5) 0.009(5) 0.010(5) -0.004(5)
C22 0.040(6) 0.055(7) 0.057(6) 0.006(5) 0.000(5) 0.016(5)
C23 0.053(7) 0.053(7) 0.052(6) 0.003(5) -0.003(5) 0.005(5)
C24 0.073(9) 0.094(11) 0.106(11) 0.018(9) 0.013(8) -0.009(8)
C25 0.089(10) 0.050(7) 0.068(8) 0.013(6) -0.014(7) 0.020(7)
C26 0.114(8) 0.097(7) 0.064(5) 0.008(5) -0.021(6) 0.028(6)
C27 0.103(9) 0.108(9) 0.183(13) -0.011(9) 0.051(9) -0.006(7)
C28 0.043(5) 0.047(6) 0.028(4) 0.008(4) 0.009(4) -0.010(4)
C29 0.051(5) 0.054(6) 0.040(5) 0.018(6) 0.012(4) 0.004(6)
C30 0.075(10) 0.174(17) 0.072(9) -0.017(9) 0.026(8) 0.037(10)
C32 0.033(5) 0.041(6) 0.062(6) -0.005(5) 0.010(5) -0.007(4)
C33 0.054(6) 0.029(5) 0.057(6) -0.012(4) 0.016(5) -0.014(5)
C34 0.050(6) 0.044(6) 0.058(6) 0.001(5) 0.012(5) -0.024(5)
C35 0.040(6) 0.054(7) 0.060(6) -0.001(5) 0.025(5) -0.008(5)
C36 0.031(5) 0.056(6) 0.062(6) -0.007(5) 0.017(5) -0.009(4)
C37 0.044(5) 0.037(5) 0.045(5) 0.007(4) 0.017(5) 0.008(4)
C38 0.053(6) 0.039(5) 0.038(5) 0.002(4) 0.012(5) 0.004(5)
C39 0.052(7) 0.057(7) 0.050(6) 0.008(5) 0.022(6) 0.006(5)
C40 0.048(7) 0.053(7) 0.088(9) 0.012(6) 0.030(7) 0.009(5)
C41 0.041(6) 0.067(8) 0.053(7) 0.007(6) 0.005(5) 0.019(5)
C42 0.067(7) 0.069(8) 0.043(6) -0.001(5) 0.018(6) 0.023(6)
C43 0.047(5) 0.041(5) 0.049(5) -0.011(5) 0.016(4) 0.003(5)
C44 0.085(9) 0.053(7) 0.046(6) 0.002(5) 0.028(6) -0.001(6)
C45 0.098(10) 0.088(10) 0.041(6) 0.001(6) 0.022(7) -0.023(8)
C46 0.119(12) 0.092(11) 0.057(8) -0.023(7) 0.047(8) -0.023(9)
C47 0.076(8) 0.116(13) 0.085(9) -0.044(9) 0.052(7) -0.009(8)
C48 0.060(7) 0.072(8) 0.058(6) -0.006(6) 0.024(6) -0.003(6)
C49 0.045(6) 0.031(5) 0.058(6) -0.011(5) 0.016(5) -0.003(4)
C50 0.045(6) 0.047(7) 0.063(7) -0.002(5) 0.008(6) 0.008(5)
C51 0.057(7) 0.046(7) 0.062(7) -0.008(5) 0.016(6) -0.007(5)
C52 0.056(8) 0.031(6) 0.094(9) -0.015(6) 0.029(7) -0.011(5)
C53 0.056(7) 0.038(6) 0.066(7) 0.006(5) 0.017(6) 0.007(5)
C54 0.047(6) 0.031(5) 0.056(6) 0.000(5) 0.019(5) 0.006(5)
C55 0.033(6) 0.026(6) 0.071(8) 0.012(5) -0.002(6) 0.011(4)
C56 0.069(8) 0.052(7) 0.047(6) 0.000(5) 0.015(6) -0.013(6)
C57 0.053(7) 0.050(6) 0.051(6) 0.008(5) 0.009(5) 0.003(5)
C58 0.072(8) 0.050(7) 0.063(7) 0.000(6) -0.002(6) -0.005(6)
C59 0.067(8) 0.061(8) 0.063(7) 0.003(6) -0.003(6) 0.010(6)
C60 0.066(11) 0.28(3) 0.129(15) 0.107(17) 0.001(10) 0.029(14)
C61 0.068(9) 0.091(10) 0.071(8) 0.019(8) -0.002(7) 0.019(8)
C62 0.114(8) 0.097(7) 0.064(5) 0.008(5) -0.021(6) 0.028(6)
C63 0.103(9) 0.108(9) 0.183(13) -0.011(9) 0.051(9) -0.006(7)
C64 0.045(6) 0.039(5) 0.049(6) 0.011(4) 0.008(5) -0.001(4)
C65 0.095(9) 0.049(6) 0.038(5) 0.013(5) 0.029(6) 0.018(7)
C66 0.148(15) 0.110(13) 0.092(10) 0.007(9) 0.076(11) 0.053(11)
C68 0.050(7) 0.058(8) 0.124(12) 0.001(8) 0.025(8) -0.017(6)
C69 0.092(10) 0.053(7) 0.094(10) -0.020(7) 0.060(9) -0.027(7)
C70 0.065(8) 0.026(5) 0.085(8) -0.002(5) 0.033(7) -0.009(5)
C71 0.069(8) 0.039(6) 0.075(8) -0.017(6) 0.024(7) -0.012(6)
C72 0.073(9) 0.057(8) 0.081(9) -0.009(7) 0.006(7) -0.035(7)
C73 0.23(3) 0.083(12) 0.145(17) -0.010(12) 0.071(17) -0.006(14)

loop_
_atom_type_symbol
_atom_type_description
_atom_type_scat_dispersion_real
_atom_type_scat_dispersion_imag
_atom_type_scat_source
C C 0.0033 0.0016 'International Tables Vol C Tables 4.2.6.8 and 6.1.1.4'
H H 0.0000 0.0000 'International Tables Vol C Tables 4.2.6.8 and 6.1.1.4'
O O 0.0106 0.0060 'International Tables Vol C Tables 4.2.6.8 and 6.1.1.4'
P P 0.1023 0.0942 'International Tables Vol C Tables 4.2.6.8 and 6.1.1.4'
Ru Ru -1.2594 0.8363 'International Tables Vol C Tables 4.2.6.8 and 6.1.1.4'

loop_
_geom_angle_atom_site_label_1
_geom_angle_atom_site_label_2
_geom_angle_atom_site_label_3
_geom_angle
C20 Ru1 C19 38.9(3)
C20 Ru1 C36 106.3(4)
C19 Ru1 C36 101.2(4)
C20 Ru1 C28 39.6(3)
C19 Ru1 C28 67.6(3)
C36 Ru1 C28 137.9(3)
C20 Ru1 C35 140.4(4)
C19 Ru1 C35 117.5(4)
C36 Ru1 C35 37.1(4)
C28 Ru1 C35 171.9(4)
C20 Ru1 C34 158.3(4)
C19 Ru1 C34 155.5(4)
C36 Ru1 C34 62.6(4)
C28 Ru1 C34 136.9(4)
C35 Ru1 C34 38.6(4)
C20 Ru1 C32 98.1(4)
C19 Ru1 C32 118.0(4)
C36 Ru1 C32 37.8(3)
C28 Ru1 C32 109.8(3)
C35 Ru1 C32 62.5(4)
C34 Ru1 C32 61.4(4)
C20 Ru1 P1 105.0(3)
C19 Ru1 P1 81.9(2)
C36 Ru1 P1 132.1(3)
C28 Ru1 P1 87.9(2)
C35 Ru1 P1 98.9(3)
C34 Ru1 P1 95.6(3)
C32 Ru1 P1 156.9(3)
C20 Ru1 C33 122.0(4)
C19 Ru1 C33 153.5(4)
C36 Ru1 C33 62.4(4)
C28 Ru1 C33 109.4(4)
C35 Ru1 C33 63.1(4)
C34 Ru1 C33 36.9(4)
C32 Ru1 C33 36.4(4)
P1 Ru1 C33 124.6(3)
C56 Ru2 C55 41.2(4)
C56 Ru2 C68 104.3(5)
C55 Ru2 C68 100.8(4)
C56 Ru2 C69 138.9(5)
C55 Ru2 C69 115.9(5)
C68 Ru2 C69 37.6(5)
C56 Ru2 C64 37.9(4)
C55 Ru2 C64 68.4(4)
C68 Ru2 C64 133.3(5)
C69 Ru2 C64 169.1(5)
C56 Ru2 C72 97.6(5)
C55 Ru2 C72 119.3(5)
C68 Ru2 C72 36.4(5)
C69 Ru2 C72 61.4(5)
C64 Ru2 C72 107.7(5)
C56 Ru2 C70 159.4(4)
C55 Ru2 C70 151.6(5)
C68 Ru2 C70 62.9(5)
C69 Ru2 C70 37.1(4)
C64 Ru2 C70 139.9(4)
C72 Ru2 C70 62.3(5)
C56 Ru2 C71 123.1(4)
C55 Ru2 C71 156.4(4)
C68 Ru2 C71 62.4(5)
C69 Ru2 C71 62.0(4)
C64 Ru2 C71 109.8(4)
C72 Ru2 C71 37.4(4)
C70 Ru2 C71 37.6(4)
C56 Ru2 P2 105.5(3)
C55 Ru2 P2 82.3(3)
C68 Ru2 P2 136.9(4)
C69 Ru2 P2 102.2(4)
C64 Ru2 P2 88.1(3)
C72 Ru2 P2 156.4(4)
C70 Ru2 P2 94.3(3)
C71 Ru2 P2 121.3(3)
C7 P1 C13 105.1(5)
C7 P1 C1 103.5(4)
C13 P1 C1 105.3(4)
C7 P1 Ru1 111.4(3)
C13 P1 Ru1 107.1(3)
C1 P1 Ru1 123.0(3)
C37 P2 C43 102.6(4)
C37 P2 C49 105.4(4)
C43 P2 C49 107.3(5)
C37 P2 Ru2 121.8(3)
C43 P2 Ru2 113.1(3)
C49 P2 Ru2 105.8(3)
C29 O2 C30 116.3(9)
C65 O4 C66 116.6(10)
C2 C1 C6 118.8(9)
C2 C1 P1 120.4(7)
C6 C1 P1 120.8(7)
C1 C2 C3 121.4(9)
C1 C2 H2 119.3
C3 C2 H2 119.3
C4 C3 C2 119.9(11)
C4 C3 H3 120.0
C2 C3 H3 120.0
C3 C4 C5 119.6(11)
C3 C4 H4 120.2
C5 C4 H4 120.2
C6 C5 C4 120.3(11)
C6 C5 H5 119.8
C4 C5 H5 119.8
C5 C6 C1 119.9(10)
C5 C6 H6 120.1
C1 C6 H6 120.1
C12 C7 C8 119.8(9)
C12 C7 P1 118.7(8)
C8 C7 P1 120.9(8)
C9 C8 C7 121.5(11)
C9 C8 H8 119.3
C7 C8 H8 119.3
C8 C9 C10 118.0(11)
C8 C9 H9 121.0
C10 C9 H9 121.0
C11 C10 C9 120.5(11)
C11 C10 H10 119.7
C9 C10 H10 119.7
C10 C11 C12 121.5(12)
C10 C11 H11 119.2
C12 C11 H11 119.2
C7 C12 C11 118.6(11)
C7 C12 H12 120.7
C11 C12 H12 120.7
C14 C13 C18 120.2(10)
C14 C13 P1 127.9(8)
C18 C13 P1 112.0(7)
C15 C14 C13 121.4(10)
C15 C14 H14 119.3
C13 C14 H14 119.3
C14 C15 C16 119.3(10)
C14 C15 H15 120.3
C16 C15 H15 120.3
C17 C16 C15 120.7(11)
C17 C16 H16 119.6
C15 C16 H16 119.6
C16 C17 C18 120.7(11)
C16 C17 H17 119.6
C18 C17 H17 119.6
C17 C18 C13 117.6(9)
C17 C18 C19 121.0(9)
C13 C18 C19 121.4(9)
C20 C19 C18 123.6(8)
C20 C19 Ru1 68.0(5)
C18 C19 Ru1 116.6(6)
C20 C19 H19 113.7
C18 C19 H19 113.7
Ru1 C19 H19 113.7
C19 C20 C28 114.8(8)
C19 C20 C21 123.4(9)
C28 C20 C21 121.7(8)
C19 C20 Ru1 73.1(5)
C28 C20 Ru1 73.7(5)
C21 C20 Ru1 119.2(6)
C22 C21 C20 127.4(10)
C22 C21 H21 116.3
C20 C21 H21 116.3
C21 C22 C23 125.9(11)
C21 C22 H22 117.1
C23 C22 H22 117.1
C26 C23 C24 105.4(12)
C26 C23 C22 112.5(10)
C24 C23 C22 106.5(10)
C26 C23 C25 114.1(11)
C24 C23 C25 110.8(11)
C22 C23 C25 107.2(9)
C23 C24 H24A 109.5
C23 C24 H24B 109.5
H24A C24 H24B 109.5
C23 C24 H24C 109.5
H24A C24 H24C 109.5
H24B C24 H24C 109.5
C23 C25 H25A 109.5
C23 C25 H25B 109.5
H25A C25 H25B 109.5
C23 C25 H25C 109.5
H25A C25 H25C 109.5
H25B C25 H25C 109.5
C27 C26 C23 129.1(19)
C27 C26 H26 115.4
C23 C26 H26 115.4
C26 C27 H27A 120.0
C26 C27 H27B 120.0
H27A C27 H27B 120.0
C29 C28 C20 122.6(8)
C29 C28 Ru1 116.3(7)
C20 C28 Ru1 66.7(5)
C29 C28 H28 114.3
C20 C28 H28 114.3
Ru1 C28 H28 114.3
O1 C29 O2 119.2(9)
O1 C29 C28 128.8(9)
O2 C29 C28 111.8(8)
C31A C30 O2 112.7(15)
C31A C30 C31 35(2)
O2 C30 C31 106(2)
C31A C30 H30A 130.8
O2 C30 H30A 110.5
C31 C30 H30A 110.4
C31A C30 H30B 76.6
O2 C30 H30B 110.5
C31 C30 H30B 110.6
H30A C30 H30B 108.7
C30 C31 H31A 109.5
C30 C31 H31B 109.3
H31A C31 H31B 109.5
C30 C31 H31C 109.6
H31A C31 H31C 109.5
H31B C31 H31C 109.5
C30 C31A H31D 109.4
C30 C31A H31E 109.4
H31D C31A H31E 109.5
C30 C31A H31F 109.6
H31D C31A H31F 109.5
H31E C31A H31F 109.5
C33 C32 C36 109.2(9)
C33 C32 Ru1 73.4(5)
C36 C32 Ru1 69.5(5)
C33 C32 H32 125.4
C36 C32 H32 125.4
Ru1 C32 H32 125.4
C32 C33 C34 106.7(9)
C32 C33 Ru1 70.2(5)
C34 C33 Ru1 69.3(5)
C32 C33 H33 126.6
C34 C33 H33 126.6
Ru1 C33 H33 126.6
C33 C34 C35 109.0(10)
C33 C34 Ru1 73.8(6)
C35 C34 Ru1 70.4(6)
C33 C34 H34 125.4
C35 C34 H34 125.4
Ru1 C34 H34 125.4
C36 C35 C34 106.3(9)
C36 C35 Ru1 70.9(6)
C34 C35 Ru1 71.0(5)
C36 C35 H35 126.8
C34 C35 H35 126.8
Ru1 C35 H35 126.8
C35 C36 C32 108.8(9)
C35 C36 Ru1 72.0(5)
C32 C36 Ru1 72.7(5)
C35 C36 H36 125.5
C32 C36 H36 125.5
Ru1 C36 H36 125.5
C42 C37 C38 118.4(9)
C42 C37 P2 123.5(7)
C38 C37 P2 118.1(7)
C37 C38 C39 119.5(9)
C37 C38 H38 120.2
C39 C38 H38 120.2
C40 C39 C38 121.4(10)
C40 C39 H39 119.3
C38 C39 H39 119.3
C39 C40 C41 119.8(11)
C39 C40 H40 120.1
C41 C40 H40 120.1
C40 C41 C42 119.0(10)
C40 C41 H41 120.5
C42 C41 H41 120.5
C37 C42 C41 121.8(10)
C37 C42 H42 119.1
C41 C42 H42 119.1
C48 C43 C44 118.0(10)
C48 C43 P2 119.4(8)
C44 C43 P2 122.1(7)
C45 C44 C43 121.7(12)
C45 C44 H44 119.1
C43 C44 H44 119.1
C46 C45 C44 119.5(13)
C46 C45 H45 120.2
C44 C45 H45 120.2
C45 C46 C47 121.9(12)
C45 C46 H46 119.1
C47 C46 H46 119.1
C46 C47 C48 119.5(11)
C46 C47 H47 120.3
C48 C47 H47 120.3
C43 C48 C47 119.3(12)
C43 C48 H48 120.3
C47 C48 H48 120.3
C54 C49 C50 121.2(10)
C54 C49 P2 112.7(7)
C50 C49 P2 126.0(8)
C51 C50 C49 119.8(10)
C51 C50 H50 120.1
C49 C50 H50 120.1
C52 C51 C50 120.4(11)
C52 C51 H51 119.8
C50 C51 H51 119.8
C51 C52 C53 119.6(11)
C51 C52 H52 120.2
C53 C52 H52 120.2
C54 C53 C52 121.2(11)
C54 C53 H53 119.4
C52 C53 H53 119.4
C49 C54 C53 117.7(10)
C49 C54 C55 121.8(9)
C53 C54 C55 120.5(10)
C54 C55 C56 119.0(9)
C54 C55 Ru2 115.7(7)
C56 C55 Ru2 67.3(6)
C54 C55 H55 115.4
C56 C55 H55 115.4
Ru2 C55 H55 115.4
C64 C56 C57 121.5(10)
C64 C56 C55 115.6(9)
C57 C56 C55 122.8(11)
C64 C56 Ru2 75.2(6)
C57 C56 Ru2 119.9(7)
C55 C56 Ru2 71.6(6)
C58 C57 C56 129.4(12)
C58 C57 H57 115.3
C56 C57 H57 115.3
C57 C58 C59 127.7(12)
C57 C58 H58 116.2
C59 C58 H58 116.2
C62 C59 C58 110.0(10)
C62 C59 C61 114.2(11)
C58 C59 C61 110.4(10)
C62 C59 C60 100.5(12)
C58 C59 C60 108.3(11)
C61 C59 C60 113.0(12)
C59 C60 H60A 109.5
C59 C60 H60B 109.5
H60A C60 H60B 109.5
C59 C60 H60C 109.5
H60A C60 H60C 109.5
H60B C60 H60C 109.5
C59 C61 H61A 109.5
C59 C61 H61B 109.5
H61A C61 H61B 109.5
C59 C61 H61C 109.5
H61A C61 H61C 109.5
H61B C61 H61C 109.5
C63 C62 C59 125.7(15)
C63 C62 H62 117.2
C59 C62 H62 117.2
C62 C63 H63A 120.0
C62 C63 H63B 120.0
H63A C63 H63B 120.0
C56 C64 C65 124.7(9)
C56 C64 Ru2 66.9(6)
C65 C64 Ru2 117.6(7)
C56 C64 H64 113.2
C65 C64 H64 113.2
Ru2 C64 H64 113.2
O3 C65 O4 123.0(10)
O3 C65 C64 123.8(11)
O4 C65 C64 113.1(10)
C67A C66 C67 53.1(19)
C67A C66 O4 117(2)
C67 C66 O4 113.2(17)
C67A C66 H66 121.5
C67 C66 H66 101.4
O4 C66 H66 121.5
C66 C67A H67A 109.5
C66 C67A H67B 109.5
H67A C67A H67B 109.5
C66 C67A H67C 109.5
H67A C67A H67C 109.5
H67B C67A H67C 109.5
C66 C67 H67D 109.5
C66 C67 H67E 109.5
H67D C67 H67E 109.5
C66 C67 H67F 109.5
H67D C67 H67F 109.5
H67E C67 H67F 109.5
C72 C68 C69 107.8(12)
C72 C68 Ru2 72.8(7)
C69 C68 Ru2 72.1(7)
C72 C68 H68 125.9
C69 C68 H68 125.9
Ru2 C68 H68 125.9
C68 C69 C70 108.8(11)
C68 C69 Ru2 70.3(7)
C70 C69 Ru2 71.9(6)
C68 C69 H69 125.6
C70 C69 H69 125.6
Ru2 C69 H69 125.6
C69 C70 C71 106.9(11)
C69 C70 Ru2 71.0(6)
C71 C70 Ru2 71.2(6)
C69 C70 H70 126.5
C71 C70 H70 126.5
Ru2 C70 H70 126.5
C72 C71 C70 107.1(11)
C72 C71 Ru2 71.0(6)
C70 C71 Ru2 71.2(6)
C72 C71 H71 126.4
C70 C71 H71 126.4
Ru2 C71 H71 126.4
C68 C72 C71 109.4(12)
C68 C72 Ru2 70.7(7)
C71 C72 Ru2 71.6(6)
C68 C72 H72 125.3
C71 C72 H72 125.3
Ru2 C72 H72 125.3
O5 C73 H73A 109.5
O5 C73 H73B 109.5
H73A C73 H73B 109.5
O5 C73 H73C 109.5
H73A C73 H73C 109.5
H73B C73 H73C 109.5

loop_
_geom_bond_atom_site_label_1
_geom_bond_atom_site_label_2
_geom_bond_distance
Ru1 C20 2.098(9)
Ru1 C19 2.164(10)
Ru1 C36 2.188(9)
Ru1 C28 2.192(8)
Ru1 C35 2.202(10)
Ru1 C34 2.211(10)
Ru1 C32 2.230(9)
Ru1 P1 2.262(2)
Ru1 C33 2.271(9)
Ru2 C56 2.109(11)
Ru2 C55 2.169(11)
Ru2 C68 2.187(11)
Ru2 C69 2.212(12)
Ru2 C64 2.218(10)
Ru2 C72 2.214(11)
Ru2 C70 2.223(10)
Ru2 C71 2.222(10)
Ru2 P2 2.251(3)
P1 C7 1.809(8)
P1 C13 1.817(10)
P1 C1 1.830(9)
P2 C37 1.825(9)
P2 C43 1.828(10)
P2 C49 1.840(10)
O1 C29 1.251(11)
O2 C29 1.350(11)
O2 C30 1.456(15)
O3 C65 1.260(13)
O4 C65 1.297(13)
O4 C66 1.452(15)
O5 C73 1.35(2)
C1 C2 1.365(12)
C1 C6 1.415(13)
C2 C3 1.392(14)
C2 H2 0.9500
C3 C4 1.373(16)
C3 H3 0.9500
C4 C5 1.399(17)
C4 H4 0.9500
C5 C6 1.375(14)
C5 H5 0.9500
C6 H6 0.9500
C7 C12 1.382(14)
C7 C8 1.390(15)
C8 C9 1.396(15)
C8 H8 0.9500
C9 C10 1.400(18)
C9 H9 0.9500
C10 C11 1.359(17)
C10 H10 0.9500
C11 C12 1.408(16)
C11 H11 0.9500
C12 H12 0.9500
C13 C14 1.376(14)
C13 C18 1.412(13)
C14 C15 1.354(17)
C14 H14 0.9500
C15 C16 1.383(16)
C15 H15 0.9500
C16 C17 1.375(15)
C16 H16 0.9500
C17 C18 1.393(13)
C17 H17 0.9500
C18 C19 1.501(13)
C19 C20 1.420(13)
C19 H19 1.0000
C20 C28 1.455(13)
C20 C21 1.517(13)
C21 C22 1.300(14)
C21 H21 0.9500
C22 C23 1.516(14)
C22 H22 0.9500
C23 C26 1.452(19)
C23 C24 1.490(17)
C23 C25 1.537(14)
C24 H24A 0.9800
C24 H24B 0.9800
C24 H24C 0.9800
C25 H25A 0.9800
C25 H25B 0.9800
C25 H25C 0.9800
C26 C27 1.17(2)
C26 H26 0.9500
C27 H27A 0.9500
C27 H27B 0.9500
C28 C29 1.450(14)
C28 H28 1.0000
C30 C31A 1.43(3)
C30 C31 1.42(4)
C30 H30A 0.9900
C30 H30B 0.9900
C31 H31A 0.9800
C31 H31B 0.9800
C31 H31C 0.9800
C31A H31D 0.9800
C31A H31E 0.9800
C31A H31F 0.9800
C32 C33 1.405(14)
C32 C36 1.430(13)
C32 H32 1.0000
C33 C34 1.420(14)
C33 H33 1.0000
C34 C35 1.457(15)
C34 H34 1.0000
C35 C36 1.398(14)
C35 H35 1.0000
C36 H36 1.0000
C37 C42 1.370(14)
C37 C38 1.405(13)
C38 C39 1.400(14)
C38 H38 0.9500
C39 C40 1.359(16)
C39 H39 0.9500
C40 C41 1.389(16)
C40 H40 0.9500
C41 C42 1.404(14)
C41 H41 0.9500
C42 H42 0.9500
C43 C48 1.374(14)
C43 C44 1.390(15)
C44 C45 1.379(15)
C44 H44 0.9500
C45 C46 1.341(19)
C45 H45 0.9500
C46 C47 1.345(19)
C46 H46 0.9500
C47 C48 1.436(17)
C47 H47 0.9500
C48 H48 0.9500
C49 C54 1.380(13)
C49 C50 1.390(14)
C50 C51 1.370(16)
C50 H50 0.9500
C51 C52 1.359(16)
C51 H51 0.9500
C52 C53 1.398(15)
C52 H52 0.9500
C53 C54 1.383(13)
C53 H53 0.9500
C54 C55 1.497(15)
C55 C56 1.505(16)
C55 H55 1.0000
C56 C64 1.408(15)
C56 C57 1.476(14)
C57 C58 1.271(16)
C57 H57 0.9500
C58 C59 1.510(16)
C58 H58 0.9500
C59 C62 1.431(15)
C59 C61 1.523(16)
C59 C60 1.67(2)
C60 H60A 0.9800
C60 H60B 0.9800
C60 H60C 0.9800
C61 H61A 0.9800
C61 H61B 0.9800
C61 H61C 0.9800
C62 C63 1.19(2)
C62 H62 0.9500
C63 H63A 0.9500
C63 H63B 0.9500
C64 C65 1.470(14)
C64 H64 1.0000
C66 C67A 1.31(4)
C66 C67 1.31(3)
C66 H66 0.9500
C67A H67A 0.9800
C67A H67B 0.9800
C67A H67C 0.9800
C67 H67D 0.9800
C67 H67E 0.9800
C67 H67F 0.9800
C68 C72 1.376(18)
C68 C69 1.419(18)
C68 H68 1.0000
C69 C70 1.411(17)
C69 H69 1.0000
C70 C71 1.431(16)
C70 H70 1.0000
C71 C72 1.424(17)
C71 H71 1.0000
C72 H72 1.0000
C73 H73A 0.9800
C73 H73B 0.9800
C73 H73C 0.9800
